data_1576121
loop_
_publ_author_name
'Zhang, Cheng'
'Leforestier, Baptiste'
'Besnard, C&#xe9;line'
'Mazet, Cl&#xe9;ment'

_publ_section_title
;
 Pd-catalyzed regiodivergent arylation of cyclic allylboronates.
;
_journal_issue 47
_journal_name_full 'Chemical science'
_journal_page_first 22656
_journal_page_last 22665
_journal_paper_doi 10.1039/d5sc07577g
_journal_volume 16
_journal_year 2025
_chemical_formula_moiety 'C46 H70 Br2 N2 O2 P2 Pd2, C4 H10 O'
_chemical_formula_sum 'C50 H80 Br2 N2 O3 P2 Pd2'
_chemical_formula_weight 1191.72
_space_group_crystal_system monoclinic
_space_group_IT_number 14
_space_group_name_Hall '-P 2ybc'
_space_group_name_H-M_alt 'P 1 21/c 1'
_atom_sites_solution_hydrogens geom
_atom_sites_solution_primary dual
_audit_creation_date 2024-05-29
_audit_creation_method
;
Olex2 1.5
(compiled 2024.02.16 svn.r378c4104 for OlexSys, GUI svn.r6928)
;
_audit_update_record
;
2025-07-24 deposited with the CCDC.	2025-10-24 downloaded from the CCDC.
;
_cell_angle_alpha 90
_cell_angle_beta 99.0030(10)
_cell_angle_gamma 90
_cell_formula_units_Z 4
_cell_length_a 19.26540(10)
_cell_length_b 15.40890(10)
_cell_length_c 18.56470(10)
_cell_measurement_reflns_used 50262
_cell_measurement_temperature 120.00(11)
_cell_measurement_theta_max 74.6310
_cell_measurement_theta_min 2.3350
_cell_volume 5443.20(6)
_computing_cell_refinement 'CrysAlisPro 1.171.42.100a (Rigaku OD, 2023)'
_computing_data_collection 'CrysAlisPro 1.171.42.100a (Rigaku OD, 2023)'
_computing_data_reduction 'CrysAlisPro 1.171.42.100a (Rigaku OD, 2023)'
_computing_molecular_graphics 'Olex2 1.5 (Dolomanov et al., 2009)'
_computing_publication_material 'Olex2 1.5 (Dolomanov et al., 2009)'
_computing_structure_refinement 'SHELXL 2019/2 (Sheldrick, 2015)'
_computing_structure_solution 'SHELXT  (Sheldrick, 2015)'
_diffrn_ambient_temperature 120.15
_diffrn_detector_area_resol_mean 10.0000
_diffrn_detector_type 'HyPix-Arc 150'
_diffrn_measured_fraction_theta_full 0.998
_diffrn_measured_fraction_theta_max 0.987
_diffrn_measurement_details
;
List of Runs (angles in degrees, time in seconds):

  # Type    Start    End  Width  t~exp~   \w     \q     \k     \f   Frames
#--------------------------------------------------------------------------
  1  \w    -90.00 -39.00   0.50    7.00    --  -52.73   0.00 -60.00  102
  2  \w    -74.00 -24.00   0.50    7.00    --  -52.73   0.00-150.00  100
  3  \w    -72.00 -46.00   0.50    7.00    --  -52.73 125.00 -60.00   52
  4  \w    -45.00 -19.00   0.50    7.00    --  -52.73 118.00 -50.00   52
  5  \w    -69.00 -36.00   0.50    7.00    --  -52.73 125.00   0.00   66
  6  \w     34.00 109.00   0.50    7.00    --   64.59  15.00-180.00  150
  7  \w     35.00  91.00   0.50    7.00    --   64.59-125.00 -30.00  112
  8  \w     36.00  62.00   0.50    7.00    --   64.59-125.00-120.00   52
  9  \w     35.00  60.00   0.50    7.00    --   64.59-125.00 150.00   50
 10  \w     36.00  91.00   0.50    7.00    --   64.59-125.00 -90.00  110
 11  \w     43.00  68.00   0.50    7.00    --   64.59 -94.00 150.00   50
 12  \w     64.00  97.00   0.50    7.00    --   72.67-125.00 -30.00   66
 13  \w     69.00  94.00   0.50    7.00    --   77.48-158.00  69.00   50
 14  \w     42.00  77.00   0.50    7.00    --   77.48 -94.00  90.00   70
 15  \w     59.00 104.00   0.50    7.00    --   77.48-125.00 -30.00   90
 16  \w     42.00  86.00   0.50    7.00    --   77.48-125.00  60.00   88
 17  \w     49.00  75.00   0.50    7.00    --   77.48 -94.00 -30.00   52
 18  \w     79.00 104.00   0.50    7.00    --   77.48-125.00  30.00   50
 19  \w     37.00  62.00   0.50    7.00    --   77.48-125.00 -60.00   50
 20  \w     61.00 104.00   0.50    7.00    --   77.48-125.00 -90.00   86
 21  \w     58.00 103.00   0.50    7.00    --   77.48-125.00   0.00   90
 22  \w     79.00 104.00   0.50    7.00    --   77.48-125.00 -60.00   50
 23  \w     40.00  98.00   0.50    7.00    --   77.48-125.00-150.00  116
 24  \w     51.00  76.00   0.50    7.00    --   77.48  15.00  30.00   50
 25  \w     56.00  81.00   0.50    7.00    --   77.48 -94.00   0.00   50
 26  \w     49.00  74.00   0.50    7.00    --   77.48 -94.00  60.00   50
 27  \w     72.00 100.00   0.50    7.00    --   77.48-118.00-136.00   56
 28  \w     53.00  82.00   0.50    7.00    --   77.48 -94.00 150.00   58
 29  \w     55.00  80.00   0.50    7.00    --   77.48 -94.00-180.00   50
 30  \w     40.00  68.00   0.50    7.00    --   77.48-118.00-136.00   56
 31  \w     51.00  76.00   0.50    7.00    --   77.48 -94.00-120.00   50
 32  \w     94.00 119.00   0.50    7.00    --   77.48  15.00   0.00   50
 33  \w     43.00  85.00   0.50    7.00    --   77.48 -94.00 -90.00   84
 34  \w     74.00  99.00   0.50    7.00    --   77.48-125.00  90.00   50
 35  \w     63.00  95.00   0.50    7.00    --   77.50  12.00 175.78   64
 36  \w     65.00 124.00   0.50    7.00    --   77.50  22.00-163.18  118
 37  \w     42.00 101.00   0.50    7.00    --   77.50   4.00 112.84  118
 38  \w     61.00 110.00   0.50    7.00    --   77.50  20.00  39.34   98
 39  \w     41.00  84.00   0.50    7.00    --   77.50   1.00  40.35   86
 40  \w     61.00 122.00   0.50    7.00    --   77.50  19.00 -63.71  122
 41  \w     84.00 110.00   0.50    7.00    --   77.50  21.00 -35.69   52
;
_diffrn_measurement_device 'four-circle diffractometer'
_diffrn_measurement_device_type 'XtaLAB Synergy, Dualflex, HyPix-Arc 150'
_diffrn_measurement_method '\w scans'
_diffrn_radiation_type CuK\a
_diffrn_radiation_wavelength 1.54184
_diffrn_reflns_av_R_equivalents 0.0676
_diffrn_reflns_av_unetI/netI 0.0308
_diffrn_reflns_Laue_measured_fraction_full 0.998
_diffrn_reflns_Laue_measured_fraction_max 0.987
_diffrn_reflns_limit_h_max 24
_diffrn_reflns_limit_h_min -24
_diffrn_reflns_limit_k_max 18
_diffrn_reflns_limit_k_min -19
_diffrn_reflns_limit_l_max 18
_diffrn_reflns_limit_l_min -23
_diffrn_reflns_number 65425
_diffrn_reflns_point_group_measured_fraction_full 0.998
_diffrn_reflns_point_group_measured_fraction_max 0.987
_diffrn_reflns_theta_full 67.684
_diffrn_reflns_theta_max 74.782
_diffrn_reflns_theta_min 2.322
_exptl_absorpt_coefficient_mu 7.905
_exptl_absorpt_correction_T_max 1.000
_exptl_absorpt_correction_T_min 0.221
_exptl_absorpt_correction_type gaussian
_exptl_absorpt_process_details
;
CrysAlisPro 1.171.42.100a (Rigaku Oxford Diffraction, 2023)
Numerical absorption correction based on gaussian integration over
a multifaceted crystal model
Empirical absorption correction using spherical harmonics,
implemented in SCALE3 ABSPACK scaling algorithm.
;
_exptl_crystal_colour red
_exptl_crystal_colour_primary red
_exptl_crystal_density_diffrn 1.454
_exptl_crystal_description plate
_exptl_crystal_F_000 2440
_exptl_crystal_size_max 0.448
_exptl_crystal_size_mid 0.096
_exptl_crystal_size_min 0.031
_refine_diff_density_max 0.942
_refine_diff_density_min -1.423
_refine_diff_density_rms 0.112
_refine_ls_extinction_method none
_refine_ls_goodness_of_fit_ref 1.079
_refine_ls_hydrogen_treatment constr
_refine_ls_matrix_type full
_refine_ls_number_parameters 570
_refine_ls_number_reflns 11035
_refine_ls_number_restraints 0
_refine_ls_restrained_S_all 1.079
_refine_ls_R_factor_all 0.0363
_refine_ls_R_factor_gt 0.0353
_refine_ls_shift/su_max 0.003
_refine_ls_shift/su_mean 0.000
_refine_ls_structure_factor_coef Fsqd
_refine_ls_weighting_details 'w=1/[\s^2^(Fo^2^)+(0.0657P)^2^+4.3286P] where P=(Fo^2^+2Fc^2^)/3'
_refine_ls_weighting_scheme calc
_refine_ls_wR_factor_gt 0.1022
_refine_ls_wR_factor_ref 0.1031
_reflns_Friedel_coverage 0.000
_reflns_number_gt 10617
_reflns_number_total 11035
_reflns_threshold_expression 'I > 2\s(I)'
_cod_data_source_file d5sc07577g2.cif
_cod_data_source_block complex17
_cod_depositor_comments 'Adding full bibliography for 1576120--1576121.cif.'
_cod_original_cell_volume 5443.19(6)
_cod_database_code 1576121
_shelx_shelxl_version_number 2019/2
_shelx_space_group_comment
;
The symmetry employed for this shelxl refinement is uniquely defined
by the following loop, which should always be used as a source of
symmetry information in preference to the above space-group names.
They are only intended as comments.
;
_olex2_refinement_description
;
1. Fixed Uiso
 At 1.2 times of:
  All C(H) groups, All C(H,H) groups
 At 1.5 times of:
  All C(H,H,H) groups
2.a Secondary CH2 refined with riding coordinates:
 C01L(H01D,H01E), C01N(H01F,H01G)
2.b Aromatic/amide H refined with riding coordinates:
 C2(H2), C3(H3), C5(H5), C6(H6), C18(H18), C19(H19), C21(H21), C22(H22),
 C27(H27), C28(H28), C30(H30), C31(H31), C43(H43), C44(H44), C48(H48), C49(H49)
2.c Idealised Me refined as rotating group:
 C01C(H01A,H01B,H01C), C8(H8A,H8B,H8C), C10(H10A,H10B,H10C), C11(H11A,H11B,
 H11C), C12(H12A,H12B,H12C), C14(H14A,H14B,H14C), C15(H15A,H15B,H15C), C16(H16A,
 H16B,H16C), C24(H24A,H24B,H24C), C25(H25A,H25B,H25C), C33(H33A,H33B,H33C),
 C35(H35A,H35B,H35C), C36(H36A,H36B,H36C), C37(H37A,H37B,H37C), C39(H39A,H39B,
 H39C), C40(H40A,H40B,H40C), C41(H41A,H41B,H41C), C47(H47A,H47B,H47C),
 C01O(H01H,H01I,H01J), C01P(H01K,H01L,H01M)
;
_olex2_submission_special_instructions 'No special instructions were received'
_oxdiff_exptl_absorpt_empirical_details
;
Empirical correction (ABSPACK) includes:
- Absorption correction using spherical harmonics
- Frame scaling
;

loop_
_space_group_symop_operation_xyz
'x, y, z'
'-x, y+1/2, -z+1/2'
'-x, -y, -z'
'x, -y-1/2, z-1/2'

loop_
_atom_site_label
_atom_site_type_symbol
_atom_site_fract_x
_atom_site_fract_y
_atom_site_fract_z
_atom_site_U_iso_or_equiv
_atom_site_adp_type
_atom_site_occupancy
_atom_site_site_symmetry_order
_atom_site_calc_flag
_atom_site_refinement_flags_posn
_atom_site_refinement_flags_adp
_atom_site_refinement_flags_occupancy
_atom_site_disorder_assembly
_atom_site_disorder_group
Pd1 Pd 0.20672(2) 0.62701(2) 0.79384(2) 0.02131(7) Uani 1 1 d . . . . .
Pd2 Pd 0.32440(2) 0.58840(2) 0.67062(2) 0.02230(7) Uani 1 1 d . . . . .
Br1 Br 0.20294(2) 0.64836(2) 0.65623(2) 0.02596(8) Uani 1 1 d . . . . .
Br2 Br 0.33453(2) 0.66239(2) 0.79682(2) 0.02633(8) Uani 1 1 d . . . . .
P1 P 0.08704(4) 0.60441(4) 0.78637(3) 0.02345(14) Uani 1 1 d . . . . .
P2 P 0.43444(4) 0.52573(4) 0.68810(3) 0.02335(14) Uani 1 1 d . . . . .
O7 O 0.29764(12) 0.57333(14) 1.12563(10) 0.0341(5) Uani 1 1 d . . . . .
O46 O 0.20328(13) 0.47758(18) 0.35534(11) 0.0471(6) Uani 1 1 d . . . . .
N23 N -0.00502(14) 0.35707(16) 0.53708(13) 0.0309(5) Uani 1 1 d . . . . .
N32 N 0.48740(15) 0.36823(19) 0.98906(14) 0.0376(6) Uani 1 1 d . . . . .
C1 C 0.22947(14) 0.61269(18) 0.90302(14) 0.0239(5) Uani 1 1 d . . . . .
C01C C 0.55767(19) 0.3594(2) 1.02980(18) 0.0431(8) Uani 1 1 d . . . . .
H01A H 0.587124 0.327063 1.000603 0.065 Uiso 1 1 calc R U . . .
H01B H 0.555467 0.328038 1.075321 0.065 Uiso 1 1 calc R U . . .
H01C H 0.577893 0.417092 1.041027 0.065 Uiso 1 1 calc R U . . .
C2 C 0.25295(15) 0.53223(18) 0.93129(14) 0.0273(5) Uani 1 1 d . . . . .
H2 H 0.254255 0.484427 0.899217 0.033 Uiso 1 1 calc R U . . .
C3 C 0.27447(16) 0.52091(19) 1.00571(15) 0.0306(6) Uani 1 1 d . . . . .
H3 H 0.289122 0.465314 1.024330 0.037 Uiso 1 1 calc R U . . .
C4 C 0.27455(15) 0.59112(19) 1.05297(14) 0.0279(6) Uani 1 1 d . . . . .
C5 C 0.25296(16) 0.67203(19) 1.02534(15) 0.0290(6) Uani 1 1 d . . . . .
H5 H 0.253325 0.720479 1.057047 0.035 Uiso 1 1 calc R U . . .
C6 C 0.23060(15) 0.68168(19) 0.95014(14) 0.0283(6) Uani 1 1 d . . . . .
H6 H 0.215888 0.737183 0.931346 0.034 Uiso 1 1 calc R U . . .
C8 C 0.30993(19) 0.6463(2) 1.17316(16) 0.0387(7) Uani 1 1 d . . . . .
H8A H 0.340536 0.687842 1.153301 0.058 Uiso 1 1 calc R U . . .
H8B H 0.332646 0.627036 1.221434 0.058 Uiso 1 1 calc R U . . .
H8C H 0.265067 0.674317 1.177398 0.058 Uiso 1 1 calc R U . . .
C9 C 0.04869(16) 0.5424(2) 0.86002(15) 0.0326(6) Uani 1 1 d . . . . .
C10 C 0.05980(19) 0.5925(2) 0.93291(16) 0.0409(8) Uani 1 1 d . . . . .
H10A H 0.110142 0.602377 0.948586 0.061 Uiso 1 1 calc R U . . .
H10B H 0.040934 0.558416 0.970024 0.061 Uiso 1 1 calc R U . . .
H10C H 0.035373 0.648373 0.926418 0.061 Uiso 1 1 calc R U . . .
C11 C -0.02923(17) 0.5208(2) 0.83857(18) 0.0407(7) Uani 1 1 d . . . . .
H11A H -0.056611 0.574609 0.832825 0.061 Uiso 1 1 calc R U . . .
H11B H -0.044795 0.485078 0.876720 0.061 Uiso 1 1 calc R U . . .
H11C H -0.036245 0.488711 0.792405 0.061 Uiso 1 1 calc R U . . .
C12 C 0.08806(18) 0.4559(2) 0.86937(17) 0.0375(7) Uani 1 1 d . . . . .
H12A H 0.076754 0.421595 0.824621 0.056 Uiso 1 1 calc R U . . .
H12B H 0.073857 0.423859 0.910282 0.056 Uiso 1 1 calc R U . . .
H12C H 0.138771 0.466827 0.879202 0.056 Uiso 1 1 calc R U . . .
C13 C 0.04546(15) 0.71566(18) 0.77180(15) 0.0292(6) Uani 1 1 d . . . . .
C14 C -0.03114(16) 0.7235(2) 0.78581(18) 0.0378(7) Uani 1 1 d . . . . .
H14A H -0.061094 0.684045 0.753188 0.057 Uiso 1 1 calc R U . . .
H14B H -0.047466 0.783318 0.776531 0.057 Uiso 1 1 calc R U . . .
H14C H -0.033526 0.708216 0.836596 0.057 Uiso 1 1 calc R U . . .
C15 C 0.09082(18) 0.7783(2) 0.82338(17) 0.0374(7) Uani 1 1 d . . . . .
H15A H 0.090937 0.760055 0.873969 0.056 Uiso 1 1 calc R U . . .
H15B H 0.071508 0.837103 0.816549 0.056 Uiso 1 1 calc R U . . .
H15C H 0.139019 0.777826 0.812607 0.056 Uiso 1 1 calc R U . . .
C16 C 0.04709(18) 0.7458(2) 0.69297(16) 0.0356(7) Uani 1 1 d . . . . .
H16A H 0.095809 0.746961 0.683792 0.053 Uiso 1 1 calc R U . . .
H16B H 0.026816 0.804089 0.686079 0.053 Uiso 1 1 calc R U . . .
H16C H 0.019684 0.705472 0.658891 0.053 Uiso 1 1 calc R U . . .
C17 C 0.05726(15) 0.53768(17) 0.70662(14) 0.0250(5) Uani 1 1 d . . . . .
C18 C -0.01043(15) 0.53849(18) 0.66618(15) 0.0274(5) Uani 1 1 d . . . . .
H18 H -0.043648 0.579248 0.678531 0.033 Uiso 1 1 calc R U . . .
C19 C -0.03062(15) 0.48195(18) 0.60883(14) 0.0277(5) Uani 1 1 d . . . . .
H19 H -0.076687 0.485856 0.581875 0.033 Uiso 1 1 calc R U . . .
C20 C 0.01609(15) 0.41869(17) 0.58979(14) 0.0255(5) Uani 1 1 d . . . . .
C21 C 0.08526(15) 0.41913(17) 0.62895(14) 0.0255(5) Uani 1 1 d . . . . .
H21 H 0.119076 0.379549 0.616067 0.031 Uiso 1 1 calc R U . . .
C22 C 0.10404(14) 0.47654(17) 0.68569(14) 0.0241(5) Uani 1 1 d . . . . .
H22 H 0.150615 0.474496 0.711608 0.029 Uiso 1 1 calc R U . . .
C24 C -0.07355(17) 0.3639(2) 0.49206(15) 0.0342(7) Uani 1 1 d . . . . .
H24A H -0.109697 0.370973 0.523338 0.051 Uiso 1 1 calc R U . . .
H24B H -0.083041 0.311183 0.462692 0.051 Uiso 1 1 calc R U . . .
H24C H -0.074184 0.414327 0.459743 0.051 Uiso 1 1 calc R U . . .
C25 C 0.04690(17) 0.3037(2) 0.50919(16) 0.0347(7) Uani 1 1 d . . . . .
H25A H 0.075875 0.340269 0.482530 0.052 Uiso 1 1 calc R U . . .
H25B H 0.023017 0.259535 0.476274 0.052 Uiso 1 1 calc R U . . .
H25C H 0.076867 0.275291 0.549931 0.052 Uiso 1 1 calc R U . . .
C26 C 0.45376(15) 0.48840(18) 0.78220(14) 0.0273(5) Uani 1 1 d . . . . .
C27 C 0.52102(15) 0.4803(2) 0.82272(15) 0.0304(6) Uani 1 1 d . . . . .
H27 H 0.560132 0.501778 0.802730 0.036 Uiso 1 1 calc R U . . .
C28 C 0.53246(16) 0.4421(2) 0.89086(16) 0.0315(6) Uani 1 1 d . . . . .
H28 H 0.578889 0.438954 0.917034 0.038 Uiso 1 1 calc R U . . .
C29 C 0.47629(16) 0.40774(18) 0.92213(14) 0.0293(6) Uani 1 1 d . . . . .
C30 C 0.40847(16) 0.41534(19) 0.88140(15) 0.0290(6) Uani 1 1 d . . . . .
H30 H 0.369302 0.392687 0.900613 0.035 Uiso 1 1 calc R U . . .
C31 C 0.39806(15) 0.45519(18) 0.81401(14) 0.0268(5) Uani 1 1 d . . . . .
H31 H 0.351553 0.460264 0.788336 0.032 Uiso 1 1 calc R U . . .
C33 C 0.42908(19) 0.3388(2) 1.02247(17) 0.0408(8) Uani 1 1 d . . . . .
H33A H 0.396053 0.386782 1.024440 0.061 Uiso 1 1 calc R U . . .
H33B H 0.446307 0.318398 1.072051 0.061 Uiso 1 1 calc R U . . .
H33C H 0.405160 0.291121 0.993677 0.061 Uiso 1 1 calc R U . . .
C34 C 0.50144(15) 0.61081(18) 0.67264(15) 0.0277(6) Uani 1 1 d . . . . .
C35 C 0.57444(16) 0.5782(2) 0.66202(18) 0.0363(7) Uani 1 1 d . . . . .
H35A H 0.595531 0.545593 0.705275 0.054 Uiso 1 1 calc R U . . .
H35B H 0.604426 0.627834 0.654872 0.054 Uiso 1 1 calc R U . . .
H35C H 0.569956 0.540345 0.619117 0.054 Uiso 1 1 calc R U . . .
C36 C 0.47052(18) 0.66185(19) 0.60383(17) 0.0346(7) Uani 1 1 d . . . . .
H36A H 0.460473 0.621901 0.562437 0.052 Uiso 1 1 calc R U . . .
H36B H 0.504428 0.705677 0.593369 0.052 Uiso 1 1 calc R U . . .
H36C H 0.426953 0.690472 0.611868 0.052 Uiso 1 1 calc R U . . .
C37 C 0.50927(17) 0.6742(2) 0.73719(17) 0.0341(6) Uani 1 1 d . . . . .
H37A H 0.462780 0.695288 0.744097 0.051 Uiso 1 1 calc R U . . .
H37B H 0.538584 0.723341 0.727214 0.051 Uiso 1 1 calc R U . . .
H37C H 0.531432 0.644303 0.781492 0.051 Uiso 1 1 calc R U . . .
C38 C 0.44828(16) 0.42154(17) 0.63797(15) 0.0283(6) Uani 1 1 d . . . . .
C39 C 0.51786(17) 0.37592(19) 0.66650(18) 0.0360(7) Uani 1 1 d . . . . .
H39A H 0.557087 0.411365 0.655407 0.054 Uiso 1 1 calc R U . . .
H39B H 0.518913 0.319132 0.642927 0.054 Uiso 1 1 calc R U . . .
H39C H 0.522073 0.368105 0.719389 0.054 Uiso 1 1 calc R U . . .
C40 C 0.44397(19) 0.4366(2) 0.55569(16) 0.0377(7) Uani 1 1 d . . . . .
H40A H 0.399279 0.464810 0.536676 0.056 Uiso 1 1 calc R U . . .
H40B H 0.446884 0.380706 0.531095 0.056 Uiso 1 1 calc R U . . .
H40C H 0.483001 0.473755 0.546758 0.056 Uiso 1 1 calc R U . . .
C41 C 0.38829(17) 0.36019(18) 0.65105(16) 0.0309(6) Uani 1 1 d . . . . .
H41A H 0.393281 0.345794 0.703020 0.046 Uiso 1 1 calc R U . . .
H41B H 0.390455 0.306889 0.622687 0.046 Uiso 1 1 calc R U . . .
H41C H 0.342986 0.388892 0.635743 0.046 Uiso 1 1 calc R U . . .
C42 C 0.29599(15) 0.54814(18) 0.56657(14) 0.0279(6) Uani 1 1 d . . . . .
C43 C 0.30902(17) 0.5976(2) 0.50785(15) 0.0324(6) Uani 1 1 d . . . . .
H43 H 0.338573 0.647034 0.516460 0.039 Uiso 1 1 calc R U . . .
C44 C 0.27984(18) 0.5766(2) 0.43617(16) 0.0358(7) Uani 1 1 d . . . . .
H44 H 0.289791 0.611285 0.396732 0.043 Uiso 1 1 calc R U . . .
C45 C 0.23636(17) 0.5049(2) 0.42311(15) 0.0373(7) Uani 1 1 d . . . . .
C47 C 0.2198(2) 0.5244(3) 0.29384(17) 0.0519(10) Uani 1 1 d . . . . .
H47A H 0.193125 0.500141 0.249061 0.078 Uiso 1 1 calc R U . . .
H47B H 0.270214 0.519440 0.292097 0.078 Uiso 1 1 calc R U . . .
H47C H 0.207354 0.585607 0.298127 0.078 Uiso 1 1 calc R U . . .
C48 C 0.22126(17) 0.4559(2) 0.48174(16) 0.0364(7) Uani 1 1 d . . . . .
H48 H 0.190781 0.407264 0.473469 0.044 Uiso 1 1 calc R U . . .
C49 C 0.25076(16) 0.4783(2) 0.55214(15) 0.0315(6) Uani 1 1 d . . . . .
H49 H 0.239619 0.444736 0.591707 0.038 Uiso 1 1 calc R U . . .
C01L C 0.2232(3) 0.2053(4) 0.3117(3) 0.0812(15) Uani 1 1 d . . . . .
H01D H 0.172795 0.194489 0.293765 0.097 Uiso 1 1 calc R U . . .
H01E H 0.249177 0.151141 0.305479 0.097 Uiso 1 1 calc R U . . .
O01M O 0.2488(3) 0.2753(4) 0.2666(4) 0.156(2) Uani 1 1 d . . . . .
C01N C 0.2302(3) 0.2606(4) 0.1846(4) 0.0832(16) Uani 1 1 d . . . . .
H01F H 0.249232 0.203529 0.172821 0.100 Uiso 1 1 calc R U . . .
H01G H 0.178382 0.257485 0.171918 0.100 Uiso 1 1 calc R U . . .
C01O C 0.2318(4) 0.2268(4) 0.3888(4) 0.117(3) Uani 1 1 d . . . . .
H01H H 0.195250 0.268049 0.397433 0.176 Uiso 1 1 calc R U . . .
H01I H 0.278189 0.253037 0.403883 0.176 Uiso 1 1 calc R U . . .
H01J H 0.227889 0.173936 0.417219 0.176 Uiso 1 1 calc R U . . .
C01P C 0.2565(4) 0.3280(5) 0.1373(5) 0.132(3) Uani 1 1 d . . . . .
H01K H 0.243153 0.311841 0.085900 0.198 Uiso 1 1 calc R U . . .
H01L H 0.307795 0.331806 0.148996 0.198 Uiso 1 1 calc R U . . .
H01M H 0.235734 0.384330 0.145958 0.198 Uiso 1 1 calc R U . . .

loop_
_atom_site_aniso_label
_atom_site_aniso_U_11
_atom_site_aniso_U_22
_atom_site_aniso_U_33
_atom_site_aniso_U_23
_atom_site_aniso_U_13
_atom_site_aniso_U_12
Pd1 0.02436(12) 0.02079(11) 0.01869(10) -0.00180(6) 0.00309(8) -0.00026(7)
Pd2 0.02551(12) 0.02302(11) 0.01851(10) 0.00068(6) 0.00393(8) -0.00052(7)
Br1 0.02536(15) 0.03193(15) 0.02010(13) 0.00054(10) 0.00199(10) -0.00009(11)
Br2 0.02508(15) 0.03278(15) 0.02061(13) -0.00205(10) 0.00200(10) -0.00055(11)
P1 0.0242(3) 0.0230(3) 0.0234(3) -0.0021(2) 0.0048(2) -0.0009(3)
P2 0.0255(3) 0.0222(3) 0.0234(3) 0.0011(2) 0.0070(2) -0.0006(3)
O7 0.0438(13) 0.0347(10) 0.0228(9) 0.0009(8) 0.0016(8) 0.0026(9)
O46 0.0503(14) 0.0640(16) 0.0254(10) -0.0117(10) 0.0007(9) 0.0024(12)
N23 0.0355(14) 0.0305(12) 0.0252(11) -0.0032(9) 0.0005(10) -0.0045(10)
N32 0.0408(16) 0.0447(15) 0.0256(12) 0.0072(10) 0.0000(11) 0.0026(12)
C1 0.0227(13) 0.0278(12) 0.0220(12) 0.0013(10) 0.0063(10) -0.0022(11)
C01C 0.047(2) 0.0428(17) 0.0345(16) 0.0060(14) -0.0098(14) -0.0005(15)
C2 0.0311(15) 0.0255(13) 0.0250(12) -0.0046(10) 0.0035(10) 0.0002(11)
C3 0.0343(16) 0.0262(13) 0.0309(14) 0.0027(11) 0.0036(11) 0.0026(12)
C4 0.0299(15) 0.0323(14) 0.0210(12) 0.0019(10) 0.0023(10) -0.0002(11)
C5 0.0359(16) 0.0273(13) 0.0239(13) -0.0036(10) 0.0052(11) -0.0026(12)
C6 0.0337(15) 0.0257(13) 0.0255(13) 0.0004(10) 0.0043(11) -0.0009(11)
C8 0.051(2) 0.0404(16) 0.0233(14) -0.0017(12) 0.0021(13) 0.0010(15)
C9 0.0340(16) 0.0383(15) 0.0266(13) -0.0001(11) 0.0084(11) -0.0069(13)
C10 0.0429(19) 0.053(2) 0.0291(15) -0.0045(13) 0.0132(13) -0.0075(15)
C11 0.0333(17) 0.0498(19) 0.0402(16) 0.0010(14) 0.0092(13) -0.0125(15)
C12 0.0403(17) 0.0361(15) 0.0350(15) 0.0085(12) 0.0025(12) -0.0104(14)
C13 0.0305(15) 0.0257(13) 0.0324(14) -0.0043(11) 0.0078(11) 0.0035(11)
C14 0.0287(15) 0.0422(17) 0.0433(17) -0.0076(14) 0.0081(12) 0.0090(13)
C15 0.0408(18) 0.0282(14) 0.0430(16) -0.0100(12) 0.0063(13) 0.0011(13)
C16 0.0422(18) 0.0290(14) 0.0361(15) 0.0029(12) 0.0076(13) 0.0092(13)
C17 0.0283(14) 0.0225(12) 0.0242(12) -0.0007(10) 0.0047(10) -0.0013(10)
C18 0.0274(14) 0.0253(12) 0.0295(13) 0.0004(10) 0.0042(10) 0.0017(11)
C19 0.0269(14) 0.0281(13) 0.0267(12) 0.0046(11) -0.0001(10) -0.0013(11)
C20 0.0321(15) 0.0224(12) 0.0211(12) 0.0016(9) 0.0016(10) -0.0059(10)
C21 0.0277(14) 0.0223(12) 0.0266(13) 0.0013(10) 0.0042(10) 0.0018(10)
C22 0.0226(13) 0.0234(12) 0.0256(12) 0.0008(10) 0.0016(10) -0.0028(10)
C24 0.0421(18) 0.0332(14) 0.0246(13) 0.0017(11) -0.0032(12) -0.0100(13)
C25 0.0445(18) 0.0306(14) 0.0283(14) -0.0067(11) 0.0037(12) -0.0036(13)
C26 0.0322(15) 0.0260(13) 0.0241(12) 0.0030(10) 0.0052(10) 0.0021(11)
C27 0.0275(15) 0.0329(14) 0.0311(13) -0.0001(11) 0.0062(11) 0.0010(12)
C28 0.0276(15) 0.0344(15) 0.0312(14) 0.0001(12) 0.0003(11) 0.0054(12)
C29 0.0373(16) 0.0271(13) 0.0229(13) 0.0015(10) 0.0032(11) 0.0051(11)
C30 0.0288(15) 0.0315(14) 0.0273(13) 0.0042(11) 0.0064(11) 0.0025(11)
C31 0.0257(14) 0.0276(13) 0.0270(13) 0.0013(10) 0.0040(10) 0.0019(11)
C33 0.049(2) 0.0409(17) 0.0316(15) 0.0121(13) 0.0045(14) 0.0030(15)
C34 0.0270(14) 0.0248(12) 0.0332(14) -0.0006(11) 0.0105(11) -0.0053(11)
C35 0.0276(16) 0.0377(16) 0.0464(17) 0.0017(13) 0.0145(13) -0.0062(13)
C36 0.0425(18) 0.0259(14) 0.0383(16) 0.0057(11) 0.0156(13) -0.0024(12)
C37 0.0310(16) 0.0317(14) 0.0415(16) -0.0081(12) 0.0116(12) -0.0070(12)
C38 0.0372(16) 0.0214(12) 0.0286(13) -0.0010(10) 0.0121(11) 0.0006(11)
C39 0.0370(17) 0.0266(14) 0.0465(17) 0.0007(12) 0.0129(14) 0.0028(12)
C40 0.057(2) 0.0283(14) 0.0311(15) -0.0007(12) 0.0191(14) 0.0014(14)
C41 0.0385(17) 0.0226(12) 0.0322(14) -0.0008(11) 0.0071(12) -0.0037(12)
C42 0.0297(14) 0.0284(13) 0.0257(12) -0.0013(10) 0.0046(10) 0.0035(11)
C43 0.0400(17) 0.0308(14) 0.0272(14) 0.0009(11) 0.0074(12) 0.0020(13)
C44 0.0440(18) 0.0405(16) 0.0241(13) 0.0042(12) 0.0086(12) 0.0108(14)
C45 0.0370(17) 0.0500(18) 0.0241(13) -0.0084(13) 0.0029(11) 0.0084(14)
C47 0.063(2) 0.066(2) 0.0246(15) -0.0036(15) 0.0010(14) 0.019(2)
C48 0.0378(17) 0.0384(16) 0.0329(15) -0.0078(12) 0.0050(12) -0.0021(13)
C49 0.0321(15) 0.0360(15) 0.0266(13) -0.0004(11) 0.0047(11) 0.0016(12)
C01L 0.076(3) 0.055(3) 0.106(4) 0.002(3) -0.003(3) 0.010(3)
O01M 0.160(5) 0.112(4) 0.204(7) -0.029(4) 0.050(5) -0.045(4)
C01N 0.063(3) 0.069(3) 0.120(5) -0.027(3) 0.021(3) -0.003(3)
C01O 0.153(7) 0.067(4) 0.124(6) -0.022(4) 0.000(5) 0.012(4)
C01P 0.155(7) 0.073(4) 0.194(8) 0.002(5) 0.112(7) -0.004(5)

loop_
_atom_type_symbol
_atom_type_description
_atom_type_scat_dispersion_real
_atom_type_scat_dispersion_imag
_atom_type_scat_source
C C 0.0181 0.0091 'International Tables Vol C Tables 4.2.6.8 and 6.1.1.4'
H H 0.0000 0.0000 'International Tables Vol C Tables 4.2.6.8 and 6.1.1.4'
Br Br -0.6763 1.2805 'International Tables Vol C Tables 4.2.6.8 and 6.1.1.4'
N N 0.0311 0.0180 'International Tables Vol C Tables 4.2.6.8 and 6.1.1.4'
O O 0.0492 0.0322 'International Tables Vol C Tables 4.2.6.8 and 6.1.1.4'
P P 0.2955 0.4335 'International Tables Vol C Tables 4.2.6.8 and 6.1.1.4'
Pd Pd 0.1215 3.9337 'International Tables Vol C Tables 4.2.6.8 and 6.1.1.4'

loop_
_exptl_crystal_face_index_h
_exptl_crystal_face_index_k
_exptl_crystal_face_index_l
_exptl_crystal_face_perp_dist
-1 1 1 0.0136
-1 1 -1 0.1308
1 -1 0 0.0932
1 1 -1 0.0274
-1 -1 1 0.0040
1 -1 -1 0.0823

loop_
_geom_angle_atom_site_label_1
_geom_angle_atom_site_label_2
_geom_angle_atom_site_label_3
_geom_angle
_geom_angle_site_symmetry_1
_geom_angle_site_symmetry_3
_geom_angle_publ_flag
Br2 Pd1 Br1 82.484(10) . . ?
P1 Pd1 Br1 94.983(18) . . ?
P1 Pd1 Br2 175.59(2) . . ?
C1 Pd1 Br1 169.18(8) . . ?
C1 Pd1 Br2 86.77(8) . . ?
C1 Pd1 P1 95.82(8) . . ?
Br1 Pd2 Br2 82.533(10) . . ?
P2 Pd2 Br1 176.363(19) . . ?
P2 Pd2 Br2 96.876(18) . . ?
C42 Pd2 Br1 84.38(8) . . ?
C42 Pd2 Br2 166.47(8) . . ?
C42 Pd2 P2 96.40(8) . . ?
Pd2 Br1 Pd1 88.045(10) . . ?
Pd1 Br2 Pd2 87.111(10) . . ?
C9 P1 Pd1 121.74(10) . . ?
C13 P1 Pd1 105.52(10) . . ?
C13 P1 C9 110.65(13) . . ?
C17 P1 Pd1 108.55(9) . . ?
C17 P1 C9 101.07(13) . . ?
C17 P1 C13 108.83(12) . . ?
C26 P2 Pd2 108.22(9) . . ?
C26 P2 C34 108.80(13) . . ?
C26 P2 C38 100.37(13) . . ?
C34 P2 Pd2 108.81(9) . . ?
C34 P2 C38 111.13(13) . . ?
C38 P2 Pd2 118.85(10) . . ?
C4 O7 C8 116.4(2) . . ?
C45 O46 C47 116.4(3) . . ?
C20 N23 C24 119.9(3) . . ?
C20 N23 C25 120.0(2) . . ?
C25 N23 C24 116.8(2) . . ?
C29 N32 C01C 121.0(3) . . ?
C29 N32 C33 120.6(3) . . ?
C33 N32 C01C 118.3(3) . . ?
C2 C1 Pd1 118.83(19) . . ?
C6 C1 Pd1 122.3(2) . . ?
C6 C1 C2 118.5(2) . . ?
N32 C01C H01A 109.5 . . ?
N32 C01C H01B 109.5 . . ?
N32 C01C H01C 109.5 . . ?
H01A C01C H01B 109.5 . . ?
H01A C01C H01C 109.5 . . ?
H01B C01C H01C 109.5 . . ?
C1 C2 H2 119.5 . . ?
C3 C2 C1 121.0(2) . . ?
C3 C2 H2 119.5 . . ?
C2 C3 H3 120.0 . . ?
C2 C3 C4 120.0(3) . . ?
C4 C3 H3 120.0 . . ?
O7 C4 C3 115.5(2) . . ?
O7 C4 C5 124.9(3) . . ?
C5 C4 C3 119.6(2) . . ?
C4 C5 H5 120.3 . . ?
C4 C5 C6 119.4(3) . . ?
C6 C5 H5 120.3 . . ?
C1 C6 C5 121.5(3) . . ?
C1 C6 H6 119.2 . . ?
C5 C6 H6 119.2 . . ?
O7 C8 H8A 109.5 . . ?
O7 C8 H8B 109.5 . . ?
O7 C8 H8C 109.5 . . ?
H8A C8 H8B 109.5 . . ?
H8A C8 H8C 109.5 . . ?
H8B C8 H8C 109.5 . . ?
C10 C9 P1 111.2(2) . . ?
C11 C9 P1 113.4(2) . . ?
C11 C9 C10 109.5(3) . . ?
C11 C9 C12 106.8(3) . . ?
C12 C9 P1 106.1(2) . . ?
C12 C9 C10 109.7(3) . . ?
C9 C10 H10A 109.5 . . ?
C9 C10 H10B 109.5 . . ?
C9 C10 H10C 109.5 . . ?
H10A C10 H10B 109.5 . . ?
H10A C10 H10C 109.5 . . ?
H10B C10 H10C 109.5 . . ?
C9 C11 H11A 109.5 . . ?
C9 C11 H11B 109.5 . . ?
C9 C11 H11C 109.5 . . ?
H11A C11 H11B 109.5 . . ?
H11A C11 H11C 109.5 . . ?
H11B C11 H11C 109.5 . . ?
C9 C12 H12A 109.5 . . ?
C9 C12 H12B 109.5 . . ?
C9 C12 H12C 109.5 . . ?
H12A C12 H12B 109.5 . . ?
H12A C12 H12C 109.5 . . ?
H12B C12 H12C 109.5 . . ?
C14 C13 P1 116.2(2) . . ?
C15 C13 P1 107.1(2) . . ?
C15 C13 C14 108.2(2) . . ?
C15 C13 C16 108.0(3) . . ?
C16 C13 P1 109.72(19) . . ?
C16 C13 C14 107.4(2) . . ?
C13 C14 H14A 109.5 . . ?
C13 C14 H14B 109.5 . . ?
C13 C14 H14C 109.5 . . ?
H14A C14 H14B 109.5 . . ?
H14A C14 H14C 109.5 . . ?
H14B C14 H14C 109.5 . . ?
C13 C15 H15A 109.5 . . ?
C13 C15 H15B 109.5 . . ?
C13 C15 H15C 109.5 . . ?
H15A C15 H15B 109.5 . . ?
H15A C15 H15C 109.5 . . ?
H15B C15 H15C 109.5 . . ?
C13 C16 H16A 109.5 . . ?
C13 C16 H16B 109.5 . . ?
C13 C16 H16C 109.5 . . ?
H16A C16 H16B 109.5 . . ?
H16A C16 H16C 109.5 . . ?
H16B C16 H16C 109.5 . . ?
C18 C17 P1 125.5(2) . . ?
C18 C17 C22 116.3(2) . . ?
C22 C17 P1 118.1(2) . . ?
C17 C18 H18 118.9 . . ?
C19 C18 C17 122.2(3) . . ?
C19 C18 H18 118.9 . . ?
C18 C19 H19 119.5 . . ?
C18 C19 C20 121.0(3) . . ?
C20 C19 H19 119.5 . . ?
N23 C20 C19 121.7(3) . . ?
N23 C20 C21 121.2(3) . . ?
C19 C20 C21 117.1(2) . . ?
C20 C21 H21 119.7 . . ?
C22 C21 C20 120.6(3) . . ?
C22 C21 H21 119.7 . . ?
C17 C22 H22 118.7 . . ?
C21 C22 C17 122.7(2) . . ?
C21 C22 H22 118.7 . . ?
N23 C24 H24A 109.5 . . ?
N23 C24 H24B 109.5 . . ?
N23 C24 H24C 109.5 . . ?
H24A C24 H24B 109.5 . . ?
H24A C24 H24C 109.5 . . ?
H24B C24 H24C 109.5 . . ?
N23 C25 H25A 109.5 . . ?
N23 C25 H25B 109.5 . . ?
N23 C25 H25C 109.5 . . ?
H25A C25 H25B 109.5 . . ?
H25A C25 H25C 109.5 . . ?
H25B C25 H25C 109.5 . . ?
C27 C26 P2 125.3(2) . . ?
C27 C26 C31 116.6(2) . . ?
C31 C26 P2 117.7(2) . . ?
C26 C27 H27 118.9 . . ?
C28 C27 C26 122.2(3) . . ?
C28 C27 H27 118.9 . . ?
C27 C28 H28 119.5 . . ?
C27 C28 C29 121.0(3) . . ?
C29 C28 H28 119.5 . . ?
N32 C29 C28 121.3(3) . . ?
N32 C29 C30 121.6(3) . . ?
C30 C29 C28 117.1(3) . . ?
C29 C30 H30 119.5 . . ?
C31 C30 C29 121.0(3) . . ?
C31 C30 H30 119.5 . . ?
C26 C31 H31 118.9 . . ?
C30 C31 C26 122.2(3) . . ?
C30 C31 H31 118.9 . . ?
N32 C33 H33A 109.5 . . ?
N32 C33 H33B 109.5 . . ?
N32 C33 H33C 109.5 . . ?
H33A C33 H33B 109.5 . . ?
H33A C33 H33C 109.5 . . ?
H33B C33 H33C 109.5 . . ?
C35 C34 P2 116.9(2) . . ?
C35 C34 C36 107.7(2) . . ?
C36 C34 P2 107.17(19) . . ?
C37 C34 P2 107.94(19) . . ?
C37 C34 C35 109.2(2) . . ?
C37 C34 C36 107.5(2) . . ?
C34 C35 H35A 109.5 . . ?
C34 C35 H35B 109.5 . . ?
C34 C35 H35C 109.5 . . ?
H35A C35 H35B 109.5 . . ?
H35A C35 H35C 109.5 . . ?
H35B C35 H35C 109.5 . . ?
C34 C36 H36A 109.5 . . ?
C34 C36 H36B 109.5 . . ?
C34 C36 H36C 109.5 . . ?
H36A C36 H36B 109.5 . . ?
H36A C36 H36C 109.5 . . ?
H36B C36 H36C 109.5 . . ?
C34 C37 H37A 109.5 . . ?
C34 C37 H37B 109.5 . . ?
C34 C37 H37C 109.5 . . ?
H37A C37 H37B 109.5 . . ?
H37A C37 H37C 109.5 . . ?
H37B C37 H37C 109.5 . . ?
C39 C38 P2 113.7(2) . . ?
C39 C38 C40 108.7(2) . . ?
C39 C38 C41 107.5(2) . . ?
C40 C38 P2 111.79(19) . . ?
C40 C38 C41 108.9(2) . . ?
C41 C38 P2 105.99(19) . . ?
C38 C39 H39A 109.5 . . ?
C38 C39 H39B 109.5 . . ?
C38 C39 H39C 109.5 . . ?
H39A C39 H39B 109.5 . . ?
H39A C39 H39C 109.5 . . ?
H39B C39 H39C 109.5 . . ?
C38 C40 H40A 109.5 . . ?
C38 C40 H40B 109.5 . . ?
C38 C40 H40C 109.5 . . ?
H40A C40 H40B 109.5 . . ?
H40A C40 H40C 109.5 . . ?
H40B C40 H40C 109.5 . . ?
C38 C41 H41A 109.5 . . ?
C38 C41 H41B 109.5 . . ?
C38 C41 H41C 109.5 . . ?
H41A C41 H41B 109.5 . . ?
H41A C41 H41C 109.5 . . ?
H41B C41 H41C 109.5 . . ?
C43 C42 Pd2 121.9(2) . . ?
C49 C42 Pd2 119.5(2) . . ?
C49 C42 C43 117.5(3) . . ?
C42 C43 H43 119.1 . . ?
C42 C43 C44 121.8(3) . . ?
C44 C43 H43 119.1 . . ?
C43 C44 H44 120.2 . . ?
C45 C44 C43 119.5(3) . . ?
C45 C44 H44 120.2 . . ?
O46 C45 C44 125.6(3) . . ?
O46 C45 C48 115.0(3) . . ?
C44 C45 C48 119.4(3) . . ?
O46 C47 H47A 109.5 . . ?
O46 C47 H47B 109.5 . . ?
O46 C47 H47C 109.5 . . ?
H47A C47 H47B 109.5 . . ?
H47A C47 H47C 109.5 . . ?
H47B C47 H47C 109.5 . . ?
C45 C48 H48 120.1 . . ?
C49 C48 C45 119.9(3) . . ?
C49 C48 H48 120.1 . . ?
C42 C49 C48 121.9(3) . . ?
C42 C49 H49 119.0 . . ?
C48 C49 H49 119.0 . . ?
H01D C01L H01E 107.8 . . ?
O01M C01L H01D 109.0 . . ?
O01M C01L H01E 109.0 . . ?
C01O C01L H01D 109.0 . . ?
C01O C01L H01E 109.0 . . ?
C01O C01L O01M 113.0(5) . . ?
C01L O01M C01N 113.9(5) . . ?
O01M C01N H01F 108.4 . . ?
O01M C01N H01G 108.4 . . ?
H01F C01N H01G 107.4 . . ?
C01P C01N O01M 115.7(6) . . ?
C01P C01N H01F 108.4 . . ?
C01P C01N H01G 108.4 . . ?
C01L C01O H01H 109.5 . . ?
C01L C01O H01I 109.5 . . ?
C01L C01O H01J 109.5 . . ?
H01H C01O H01I 109.5 . . ?
H01H C01O H01J 109.5 . . ?
H01I C01O H01J 109.5 . . ?
C01N C01P H01K 109.5 . . ?
C01N C01P H01L 109.5 . . ?
C01N C01P H01M 109.5 . . ?
H01K C01P H01L 109.5 . . ?
H01K C01P H01M 109.5 . . ?
H01L C01P H01M 109.5 . . ?

loop_
_geom_bond_atom_site_label_1
_geom_bond_atom_site_label_2
_geom_bond_distance
_geom_bond_site_symmetry_2
_geom_bond_publ_flag
Pd1 Br1 2.5654(3) . ?
Pd1 Br2 2.5141(3) . ?
Pd1 P1 2.3144(7) . ?
Pd1 C1 2.018(3) . ?
Pd2 Br1 2.4908(3) . ?
Pd2 Br2 2.5854(3) . ?
Pd2 P2 2.3059(7) . ?
Pd2 C42 2.021(3) . ?
P1 C9 1.909(3) . ?
P1 C13 1.894(3) . ?
P1 C17 1.820(3) . ?
P2 C26 1.821(3) . ?
P2 C34 1.893(3) . ?
P2 C38 1.895(3) . ?
O7 C4 1.380(3) . ?
O7 C8 1.427(4) . ?
O46 C45 1.384(3) . ?
O46 C47 1.428(5) . ?
N23 C20 1.378(3) . ?
N23 C24 1.452(4) . ?
N23 C25 1.452(4) . ?
N32 C01C 1.450(4) . ?
N32 C29 1.370(4) . ?
N32 C33 1.439(4) . ?
C1 C2 1.394(4) . ?
C1 C6 1.375(4) . ?
C01C H01A 0.9800 . ?
C01C H01B 0.9800 . ?
C01C H01C 0.9800 . ?
C2 H2 0.9500 . ?
C2 C3 1.390(4) . ?
C3 H3 0.9500 . ?
C3 C4 1.393(4) . ?
C4 C5 1.387(4) . ?
C5 H5 0.9500 . ?
C5 C6 1.403(4) . ?
C6 H6 0.9500 . ?
C8 H8A 0.9800 . ?
C8 H8B 0.9800 . ?
C8 H8C 0.9800 . ?
C9 C10 1.543(4) . ?
C9 C11 1.529(4) . ?
C9 C12 1.530(5) . ?
C10 H10A 0.9800 . ?
C10 H10B 0.9800 . ?
C10 H10C 0.9800 . ?
C11 H11A 0.9800 . ?
C11 H11B 0.9800 . ?
C11 H11C 0.9800 . ?
C12 H12A 0.9800 . ?
C12 H12B 0.9800 . ?
C12 H12C 0.9800 . ?
C13 C14 1.543(4) . ?
C13 C15 1.533(4) . ?
C13 C16 1.540(4) . ?
C14 H14A 0.9800 . ?
C14 H14B 0.9800 . ?
C14 H14C 0.9800 . ?
C15 H15A 0.9800 . ?
C15 H15B 0.9800 . ?
C15 H15C 0.9800 . ?
C16 H16A 0.9800 . ?
C16 H16B 0.9800 . ?
C16 H16C 0.9800 . ?
C17 C18 1.399(4) . ?
C17 C22 1.400(4) . ?
C18 H18 0.9500 . ?
C18 C19 1.384(4) . ?
C19 H19 0.9500 . ?
C19 C20 1.409(4) . ?
C20 C21 1.415(4) . ?
C21 H21 0.9500 . ?
C21 C22 1.380(4) . ?
C22 H22 0.9500 . ?
C24 H24A 0.9800 . ?
C24 H24B 0.9800 . ?
C24 H24C 0.9800 . ?
C25 H25A 0.9800 . ?
C25 H25B 0.9800 . ?
C25 H25C 0.9800 . ?
C26 C27 1.398(4) . ?
C26 C31 1.400(4) . ?
C27 H27 0.9500 . ?
C27 C28 1.381(4) . ?
C28 H28 0.9500 . ?
C28 C29 1.409(4) . ?
C29 C30 1.408(4) . ?
C30 H30 0.9500 . ?
C30 C31 1.380(4) . ?
C31 H31 0.9500 . ?
C33 H33A 0.9800 . ?
C33 H33B 0.9800 . ?
C33 H33C 0.9800 . ?
C34 C35 1.535(4) . ?
C34 C36 1.538(4) . ?
C34 C37 1.535(4) . ?
C35 H35A 0.9800 . ?
C35 H35B 0.9800 . ?
C35 H35C 0.9800 . ?
C36 H36A 0.9800 . ?
C36 H36B 0.9800 . ?
C36 H36C 0.9800 . ?
C37 H37A 0.9800 . ?
C37 H37B 0.9800 . ?
C37 H37C 0.9800 . ?
C38 C39 1.533(4) . ?
C38 C40 1.534(4) . ?
C38 C41 1.541(4) . ?
C39 H39A 0.9800 . ?
C39 H39B 0.9800 . ?
C39 H39C 0.9800 . ?
C40 H40A 0.9800 . ?
C40 H40B 0.9800 . ?
C40 H40C 0.9800 . ?
C41 H41A 0.9800 . ?
C41 H41B 0.9800 . ?
C41 H41C 0.9800 . ?
C42 C43 1.385(4) . ?
C42 C49 1.384(4) . ?
C43 H43 0.9500 . ?
C43 C44 1.399(4) . ?
C44 H44 0.9500 . ?
C44 C45 1.385(5) . ?
C45 C48 1.392(5) . ?
C47 H47A 0.9800 . ?
C47 H47B 0.9800 . ?
C47 H47C 0.9800 . ?
C48 H48 0.9500 . ?
C48 C49 1.385(4) . ?
C49 H49 0.9500 . ?
C01L H01D 0.9900 . ?
C01L H01E 0.9900 . ?
C01L O01M 1.496(8) . ?
C01L C01O 1.454(9) . ?
O01M C01N 1.525(8) . ?
C01N H01F 0.9900 . ?
C01N H01G 0.9900 . ?
C01N C01P 1.499(9) . ?
C01O H01H 0.9800 . ?
C01O H01I 0.9800 . ?
C01O H01J 0.9800 . ?
C01P H01K 0.9800 . ?
C01P H01L 0.9800 . ?
C01P H01M 0.9800 . ?

loop_
_geom_torsion_atom_site_label_1
_geom_torsion_atom_site_label_2
_geom_torsion_atom_site_label_3
_geom_torsion_atom_site_label_4
_geom_torsion
_geom_torsion_site_symmetry_1
_geom_torsion_site_symmetry_2
_geom_torsion_site_symmetry_3
_geom_torsion_site_symmetry_4
_geom_torsion_publ_flag
Pd1 P1 C13 C14 -163.79(19) . . . . ?
Pd1 P1 C13 C15 -42.8(2) . . . . ?
Pd1 P1 C13 C16 74.2(2) . . . . ?
Pd1 P1 C17 C18 -152.1(2) . . . . ?
Pd1 P1 C17 C22 31.8(2) . . . . ?
Pd1 C1 C2 C3 175.0(2) . . . . ?
Pd1 C1 C6 C5 -173.8(2) . . . . ?
Pd2 P2 C26 C27 -152.3(2) . . . . ?
Pd2 P2 C26 C31 35.9(2) . . . . ?
Pd2 P2 C34 C35 -164.61(19) . . . . ?
Pd2 P2 C34 C36 -43.7(2) . . . . ?
Pd2 P2 C34 C37 71.9(2) . . . . ?
Pd2 P2 C38 C39 -167.15(17) . . . . ?
Pd2 P2 C38 C40 69.3(2) . . . . ?
Pd2 P2 C38 C41 -49.3(2) . . . . ?
Pd2 C42 C43 C44 -169.7(2) . . . . ?
Pd2 C42 C49 C48 170.2(2) . . . . ?
P1 C17 C18 C19 -175.8(2) . . . . ?
P1 C17 C22 C21 175.8(2) . . . . ?
P2 C26 C27 C28 -172.3(2) . . . . ?
P2 C26 C31 C30 171.7(2) . . . . ?
O7 C4 C5 C6 180.0(3) . . . . ?
O46 C45 C48 C49 -179.1(3) . . . . ?
N23 C20 C21 C22 -174.5(2) . . . . ?
N32 C29 C30 C31 -179.9(3) . . . . ?
C1 C2 C3 C4 -1.7(4) . . . . ?
C01C N32 C29 C28 -0.8(5) . . . . ?
C01C N32 C29 C30 178.8(3) . . . . ?
C2 C1 C6 C5 -1.6(4) . . . . ?
C2 C3 C4 O7 -179.2(3) . . . . ?
C2 C3 C4 C5 0.1(5) . . . . ?
C3 C4 C5 C6 0.7(4) . . . . ?
C4 C5 C6 C1 0.1(4) . . . . ?
C6 C1 C2 C3 2.5(4) . . . . ?
C8 O7 C4 C3 169.4(3) . . . . ?
C8 O7 C4 C5 -9.9(4) . . . . ?
C9 P1 C13 C14 -30.3(2) . . . . ?
C9 P1 C13 C15 90.7(2) . . . . ?
C9 P1 C13 C16 -152.3(2) . . . . ?
C9 P1 C17 C18 78.8(3) . . . . ?
C9 P1 C17 C22 -97.3(2) . . . . ?
C13 P1 C17 C18 -37.7(3) . . . . ?
C13 P1 C17 C22 146.2(2) . . . . ?
C17 P1 C13 C14 79.9(2) . . . . ?
C17 P1 C13 C15 -159.1(2) . . . . ?
C17 P1 C13 C16 -42.1(2) . . . . ?
C17 C18 C19 C20 1.9(4) . . . . ?
C18 C17 C22 C21 -0.6(4) . . . . ?
C18 C19 C20 N23 174.2(3) . . . . ?
C18 C19 C20 C21 -3.6(4) . . . . ?
C19 C20 C21 C22 3.3(4) . . . . ?
C20 C21 C22 C17 -1.3(4) . . . . ?
C22 C17 C18 C19 0.3(4) . . . . ?
C24 N23 C20 C19 9.2(4) . . . . ?
C24 N23 C20 C21 -173.0(3) . . . . ?
C25 N23 C20 C19 168.4(3) . . . . ?
C25 N23 C20 C21 -13.9(4) . . . . ?
C26 P2 C34 C35 77.7(2) . . . . ?
C26 P2 C34 C36 -161.37(19) . . . . ?
C26 P2 C34 C37 -45.8(2) . . . . ?
C26 P2 C38 C39 -49.5(2) . . . . ?
C26 P2 C38 C40 -173.1(2) . . . . ?
C26 P2 C38 C41 68.4(2) . . . . ?
C26 C27 C28 C29 1.3(5) . . . . ?
C27 C26 C31 C30 -0.9(4) . . . . ?
C27 C28 C29 N32 178.7(3) . . . . ?
C27 C28 C29 C30 -0.9(4) . . . . ?
C28 C29 C30 C31 -0.3(4) . . . . ?
C29 C30 C31 C26 1.2(4) . . . . ?
C31 C26 C27 C28 -0.4(4) . . . . ?
C33 N32 C29 C28 175.7(3) . . . . ?
C33 N32 C29 C30 -4.7(5) . . . . ?
C34 P2 C26 C27 -34.2(3) . . . . ?
C34 P2 C26 C31 154.0(2) . . . . ?
C34 P2 C38 C39 65.4(2) . . . . ?
C34 P2 C38 C40 -58.1(3) . . . . ?
C34 P2 C38 C41 -176.67(18) . . . . ?
C38 P2 C26 C27 82.5(3) . . . . ?
C38 P2 C26 C31 -89.3(2) . . . . ?
C38 P2 C34 C35 -31.9(3) . . . . ?
C38 P2 C34 C36 89.0(2) . . . . ?
C38 P2 C34 C37 -155.4(2) . . . . ?
C42 C43 C44 C45 0.4(5) . . . . ?
C43 C42 C49 C48 2.3(4) . . . . ?
C43 C44 C45 O46 179.0(3) . . . . ?
C43 C44 C45 C48 1.3(5) . . . . ?
C44 C45 C48 C49 -1.2(5) . . . . ?
C45 C48 C49 C42 -0.7(5) . . . . ?
C47 O46 C45 C44 4.6(5) . . . . ?
C47 O46 C45 C48 -177.6(3) . . . . ?
C49 C42 C43 C44 -2.2(5) . . . . ?
C01L O01M C01N C01P -178.4(6) . . . . ?
C01O C01L O01M C01N -171.1(5) . . . . ?
